data_4037264
loop_
_publ_author_name
'Miles, William H.'
'Robinson, Michael J.'
'Lessard, Samantha G.'
'Thamattoor, Dasan M.'

_publ_section_title
;
 Through-Space Shielding Effects of Metal-Complexed Phenyl Rings.
;
_journal_issue 22
_journal_name_full 'The Journal of organic chemistry'
_journal_page_first 10791
_journal_page_last 10801
_journal_paper_doi 10.1021/acs.joc.6b01858
_journal_volume 81
_journal_year 2016
_chemical_formula_moiety 'C22 H16 Cr O5'
_chemical_formula_sum 'C22 H16 Cr O5'
_chemical_formula_weight 412.35
_chemical_name_common BillMilesCrEster
_space_group_crystal_system monoclinic
_space_group_IT_number 14
_space_group_name_Hall '-P 2ybc'
_space_group_name_H-M_alt 'P 1 21/c 1'
_atom_sites_solution_hydrogens geom
_cell_angle_alpha 90
_cell_angle_beta 107.1830(10)
_cell_angle_gamma 90
_cell_formula_units_Z 4
_cell_length_a 15.6716(11)
_cell_length_b 7.4384(5)
_cell_length_c 16.5885(12)
_cell_measurement_reflns_used 3733
_cell_measurement_temperature 173.(2)
_cell_measurement_theta_max 25.0588
_cell_measurement_theta_min 2.5281
_cell_volume 1847.4(2)
_computing_cell_refinement 'SAINT V8.34A (Bruker AXS Inc., 2013)'
_computing_data_reduction 'SAINT V8.34A (Bruker AXS Inc., 2013)'
_computing_structure_refinement 'SHELXL-2014/7 (Sheldrick, 2014)'
_diffrn_ambient_temperature 173.(2)
_diffrn_detector_area_resol_mean 8.3660
_diffrn_measured_fraction_theta_full 0.999
_diffrn_measured_fraction_theta_max 0.999
_diffrn_measurement_device_type 'CCD area detector'
_diffrn_measurement_method 'phi and omega scans'
_diffrn_radiation_monochromator graphite
_diffrn_radiation_type MoK\a
_diffrn_radiation_wavelength 0.71073
_diffrn_reflns_av_R_equivalents 0.0304
_diffrn_reflns_av_unetI/netI 0.0280
_diffrn_reflns_limit_h_max 19
_diffrn_reflns_limit_h_min -17
_diffrn_reflns_limit_k_max 9
_diffrn_reflns_limit_k_min -9
_diffrn_reflns_limit_l_max 20
_diffrn_reflns_limit_l_min -20
_diffrn_reflns_number 14855
_diffrn_reflns_theta_full 26.37
_diffrn_reflns_theta_max 26.37
_diffrn_reflns_theta_min 1.36
_exptl_absorpt_coefficient_mu 0.651
_exptl_absorpt_correction_T_max 0.95
_exptl_absorpt_correction_T_min 0.86
_exptl_absorpt_correction_type multi-scan
_exptl_absorpt_process_details 'SADABS V2014/5 (Bruker AXS Inc.)'
_exptl_crystal_colour orange
_exptl_crystal_density_diffrn 1.483
_exptl_crystal_density_method 'not measured'
_exptl_crystal_description plate
_exptl_crystal_F_000 848
_exptl_crystal_size_max 0.330
_exptl_crystal_size_mid 0.170
_exptl_crystal_size_min 0.080
_refine_diff_density_max 0.422
_refine_diff_density_min -0.206
_refine_ls_extinction_method none
_refine_ls_goodness_of_fit_ref 1.022
_refine_ls_hydrogen_treatment constr
_refine_ls_matrix_type full
_refine_ls_number_parameters 255
_refine_ls_number_reflns 3780
_refine_ls_number_restraints 0
_refine_ls_restrained_S_all 1.022
_refine_ls_R_factor_all 0.0548
_refine_ls_R_factor_gt 0.0411
_refine_ls_shift/su_max 0.001
_refine_ls_shift/su_mean 0.000
_refine_ls_structure_factor_coef Fsqd
_refine_ls_weighting_details 'w=1/[\s^2^(Fo^2^)+(0.0661P)^2^+0.6389P] where P=(Fo^2^+2Fc^2^)/3'
_refine_ls_weighting_scheme calc
_refine_ls_wR_factor_gt 0.1056
_refine_ls_wR_factor_ref 0.1172
_reflns_number_gt 2962
_reflns_number_total 3780
_reflns_threshold_expression 'I > 2\s(I)'
_cod_data_source_file jo6b01858_si_002.cif
_cod_data_source_block 1l-Cr
_cod_database_code 4037264

loop_
_space_group_symop_operation_xyz
'x, y, z'
'-x, y+1/2, -z+1/2'
'-x, -y, -z'
'x, -y-1/2, z-1/2'

loop_
_atom_site_type_symbol
_atom_site_label
_atom_site_fract_x
_atom_site_fract_y
_atom_site_fract_z
_atom_site_U_iso_or_equiv
_atom_site_adp_type
_atom_site_calc_flag
_atom_site_refinement_flags_adp
_atom_site_refinement_flags_posn
_atom_site_occupancy
Cr Cr1 0.68153(2) 0.75417(4) 0.57504(2) 0.02922(14) Uani d . . 1
O O1 0.59284(11) 0.5659(2) 0.34471(10) 0.0447(4) Uani d . . 1
O O2 0.71229(13) 0.3925(2) 0.40293(12) 0.0561(5) Uani d . . 1
O O3 0.59700(14) 0.3904(2) 0.57202(14) 0.0622(5) Uani d . . 1
O O4 0.50780(12) 0.9004(3) 0.58705(12) 0.0535(5) Uani d . . 1
O O5 0.73603(15) 0.7394(2) 0.76438(11) 0.0569(5) Uani d . . 1
C C1 0.82100(15) 0.8089(3) 0.57811(14) 0.0324(5) Uani d . . 1
H H16 0.8736 0.7921 0.6239 0.039 Uiso calc U R 1
C C2 0.78868(14) 0.6666(3) 0.52220(14) 0.0321(5) Uani d . . 1
H H15 0.8203 0.5559 0.5289 0.038 Uiso calc U R 1
C C3 0.70822(14) 0.6889(3) 0.45534(13) 0.0308(5) Uani d . . 1
C C4 0.67274(16) 0.5319(3) 0.39888(14) 0.0366(5) Uani d . . 1
C C5 0.5526(2) 0.4206(4) 0.28857(17) 0.0577(7) Uani d . . 1
H H1 0.5821 0.4093 0.2443 0.087 Uiso calc U R 1
H H2 0.4889 0.4458 0.2627 0.087 Uiso calc U R 1
H H3 0.5593 0.308 0.3206 0.087 Uiso calc U R 1
C C6 0.66247(15) 0.8540(3) 0.44542(13) 0.0328(5) Uani d . . 1
H H14 0.6089 0.8698 0.4007 0.039 Uiso calc U R 1
C C7 0.69648(14) 0.9958(3) 0.50217(13) 0.0308(5) Uani d . . 1
H H13 0.6644 1.1058 0.496 0.037 Uiso calc U R 1
C C8 0.77683(14) 0.9780(3) 0.56779(13) 0.0305(5) Uani d . . 1
C C9 0.81298(15) 1.1331(3) 0.62547(13) 0.0322(5) Uani d . . 1
C C10 0.89013(15) 1.2353(3) 0.62081(14) 0.0316(5) Uani d . . 1
C C11 0.92493(16) 1.3664(3) 0.68578(14) 0.0394(6) Uani d . . 1
C C12 0.88013(19) 1.4008(3) 0.74637(15) 0.0459(6) Uani d . . 1
H H4 0.903 1.4901 0.7881 0.055 Uiso calc U R 1
C C13 0.8057(2) 1.3106(4) 0.74664(16) 0.0491(7) Uani d . . 1
H H5 0.7755 1.3386 0.787 0.059 Uiso calc U R 1
C C14 0.77321(17) 1.1741(3) 0.68640(15) 0.0414(6) Uani d . . 1
H H6 0.7219 1.1082 0.6881 0.05 Uiso calc U R 1
C C15 1.00471(18) 1.4605(3) 0.68903(16) 0.0495(7) Uani d . . 1
H H12 1.0285 1.5437 0.7334 0.059 Uiso calc U R 1
C C16 1.04726(18) 1.4340(4) 0.63034(19) 0.0532(7) Uani d . . 1
H H11 1.102 1.4936 0.6346 0.064 Uiso calc U R 1
C C17 1.00953(17) 1.3172(3) 0.56298(17) 0.0444(6) Uani d . . 1
H H7 1.0383 1.3043 0.5203 0.053 Uiso calc U R 1
C C18 0.93315(15) 1.2205(3) 0.55577(15) 0.0345(5) Uani d . . 1
C C19 0.89558(16) 1.1155(3) 0.47515(15) 0.0412(6) Uani d . . 1
H H10 0.9316 1.1386 0.437 0.062 Uiso calc U R 1
H H8 0.8338 1.153 0.448 0.062 Uiso calc U R 1
H H9 0.897 0.9868 0.4881 0.062 Uiso calc U R 1
C C20 0.63095(16) 0.5280(3) 0.57380(15) 0.0417(6) Uani d . . 1
C C21 0.57459(16) 0.8460(3) 0.58115(14) 0.0379(5) Uani d . . 1
C C22 0.71647(16) 0.7440(3) 0.69188(16) 0.0365(5) Uani d . . 1

loop_
_atom_site_aniso_label
_atom_site_aniso_U_11
_atom_site_aniso_U_22
_atom_site_aniso_U_33
_atom_site_aniso_U_12
_atom_site_aniso_U_13
_atom_site_aniso_U_23
Cr1 0.0285(2) 0.0289(2) 0.0298(2) 0.00416(13) 0.00798(15) 0.00062(13)
O1 0.0474(10) 0.0416(9) 0.0406(9) -0.0074(8) 0.0062(8) -0.0085(7)
O2 0.0700(13) 0.0363(10) 0.0562(11) 0.0078(9) 0.0098(10) -0.0123(8)
O3 0.0621(13) 0.0406(10) 0.0827(15) -0.0106(9) 0.0195(11) 0.0008(10)
O4 0.0408(10) 0.0664(12) 0.0581(11) 0.0174(9) 0.0219(9) 0.0103(9)
O5 0.0727(14) 0.0636(13) 0.0343(11) 0.0136(10) 0.0159(9) 0.0028(8)
C1 0.0279(11) 0.0341(11) 0.0338(12) 0.0047(9) 0.0069(9) -0.0006(9)
C2 0.0293(11) 0.0290(11) 0.0390(12) 0.0063(9) 0.0118(9) 0.0017(9)
C3 0.0334(12) 0.0308(10) 0.0297(11) 0.0018(9) 0.0115(9) -0.0014(9)
C4 0.0462(14) 0.0344(12) 0.0314(11) -0.0020(10) 0.0147(10) -0.0011(9)
C5 0.0695(19) 0.0551(16) 0.0424(14) -0.0239(14) 0.0072(13) -0.0105(12)
C6 0.0310(12) 0.0361(12) 0.0289(11) 0.0017(9) 0.0051(9) 0.0035(9)
C7 0.0312(11) 0.0281(10) 0.0318(11) 0.0047(9) 0.0074(9) 0.0017(8)
C8 0.0303(11) 0.0315(11) 0.0303(11) 0.0020(9) 0.0098(9) -0.0006(9)
C9 0.0363(12) 0.0284(10) 0.0275(11) 0.0057(9) 0.0025(9) 0.0014(8)
C10 0.0353(12) 0.0249(10) 0.0276(11) 0.0056(9) -0.0015(9) 0.0023(8)
C11 0.0514(14) 0.0259(11) 0.0308(12) 0.0038(10) -0.0032(10) 0.0025(9)
C12 0.0677(17) 0.0315(12) 0.0302(12) 0.0038(12) 0.0016(11) -0.0030(10)
C13 0.0677(19) 0.0446(14) 0.0346(13) 0.0149(14) 0.0146(12) -0.0021(11)
C14 0.0506(15) 0.0361(12) 0.0382(13) 0.0064(11) 0.0140(11) -0.0021(10)
C15 0.0578(16) 0.0316(12) 0.0448(14) -0.0074(12) -0.0070(13) -0.0013(11)
C16 0.0476(16) 0.0399(14) 0.0652(18) -0.0100(12) 0.0060(13) 0.0024(13)
C17 0.0405(14) 0.0357(12) 0.0564(16) 0.0001(11) 0.0133(12) 0.0055(11)
C18 0.0353(12) 0.0274(11) 0.0374(12) 0.0060(9) 0.0052(10) 0.0044(9)
C19 0.0448(14) 0.0423(13) 0.0379(13) 0.0001(11) 0.0145(11) -0.0028(10)
C20 0.0409(14) 0.0406(13) 0.0429(13) 0.0031(11) 0.0112(11) -0.0007(11)
C21 0.0377(13) 0.0411(13) 0.0344(12) 0.0043(10) 0.0100(10) 0.0056(10)
C22 0.0364(13) 0.0370(12) 0.0365(13) 0.0054(10) 0.0113(10) 0.0006(9)

loop_
_atom_type_symbol
_atom_type_description
_atom_type_scat_dispersion_real
_atom_type_scat_dispersion_imag
_atom_type_scat_source
C C 0.0033 0.0016 'International Tables Vol C Tables 4.2.6.8 and 6.1.1.4'
H H 0.0000 0.0000 'International Tables Vol C Tables 4.2.6.8 and 6.1.1.4'
O O 0.0106 0.0060 'International Tables Vol C Tables 4.2.6.8 and 6.1.1.4'
Cr Cr 0.3209 0.6236 'International Tables Vol C Tables 4.2.6.8 and 6.1.1.4'

loop_
_geom_angle_atom_site_label_1
_geom_angle_atom_site_label_2
_geom_angle_atom_site_label_3
_geom_angle
C21 Cr1 C22 87.13(10)
C21 Cr1 C20 86.79(11)
C22 Cr1 C20 88.17(11)
C21 Cr1 C3 123.40(9)
C22 Cr1 C3 149.13(9)
C20 Cr1 C3 89.12(10)
C21 Cr1 C1 147.30(10)
C22 Cr1 C1 89.93(10)
C20 Cr1 C1 125.68(10)
C3 Cr1 C1 67.10(8)
C21 Cr1 C2 160.49(9)
C22 Cr1 C2 112.24(9)
C20 Cr1 C2 95.77(9)
C3 Cr1 C2 37.61(8)
C1 Cr1 C2 36.94(8)
C21 Cr1 C6 93.75(9)
C22 Cr1 C6 160.79(9)
C20 Cr1 C6 111.04(9)
C3 Cr1 C6 37.19(8)
C1 Cr1 C6 78.98(8)
C2 Cr1 C6 67.25(8)
C21 Cr1 C7 88.51(9)
C22 Cr1 C7 123.86(9)
C20 Cr1 C7 147.34(9)
C3 Cr1 C7 66.91(8)
C1 Cr1 C7 66.42(8)
C2 Cr1 C7 78.90(8)
C6 Cr1 C7 37.13(8)
C21 Cr1 C8 110.85(9)
C22 Cr1 C8 95.15(9)
C20 Cr1 C8 162.16(9)
C3 Cr1 C8 79.05(8)
C1 Cr1 C8 37.05(8)
C2 Cr1 C8 66.74(8)
C6 Cr1 C8 66.60(8)
C7 Cr1 C8 36.57(7)
C4 O1 C5 116.0(2)
C2 C1 C8 121.4(2)
C2 C1 Cr1 71.55(12)
C8 C1 Cr1 73.57(12)
C2 C1 H16 119.3
C8 C1 H16 119.3
Cr1 C1 H16 127.8
C1 C2 C3 119.50(19)
C1 C2 Cr1 71.51(12)
C3 C2 Cr1 70.86(12)
C1 C2 H15 120.3
C3 C2 H15 120.3
Cr1 C2 H15 129.8
C6 C3 C2 119.8(2)
C6 C3 C4 121.7(2)
C2 C3 C4 118.46(19)
C6 C3 Cr1 71.76(12)
C2 C3 Cr1 71.53(12)
C4 C3 Cr1 127.00(15)
O2 C4 O1 124.7(2)
O2 C4 C3 123.3(2)
O1 C4 C3 112.05(19)
O1 C5 H1 109.5
O1 C5 H2 109.5
H1 C5 H2 109.5
O1 C5 H3 109.5
H1 C5 H3 109.5
H2 C5 H3 109.5
C3 C6 C7 119.7(2)
C3 C6 Cr1 71.05(12)
C7 C6 Cr1 71.69(12)
C3 C6 H14 120.1
C7 C6 H14 120.1
Cr1 C6 H14 129.5
C8 C7 C6 121.49(19)
C8 C7 Cr1 73.54(12)
C6 C7 Cr1 71.19(12)
C8 C7 H13 119.3
C6 C7 H13 119.3
Cr1 C7 H13 128.3
C7 C8 C1 117.96(19)
C7 C8 C9 120.34(19)
C1 C8 C9 121.70(19)
C7 C8 Cr1 69.89(12)
C1 C8 Cr1 69.39(12)
C9 C8 Cr1 131.52(15)
C14 C9 C10 119.4(2)
C14 C9 C8 118.3(2)
C10 C9 C8 122.23(19)
C18 C10 C11 117.2(2)
C18 C10 C9 125.75(19)
C11 C10 C9 117.0(2)
C12 C11 C15 120.1(2)
C12 C11 C10 120.0(2)
C15 C11 C10 119.9(2)
C13 C12 C11 121.7(2)
C13 C12 H4 119.1
C11 C12 H4 119.1
C12 C13 C14 119.3(2)
C12 C13 H5 120.4
C14 C13 H5 120.4
C9 C14 C13 122.4(2)
C9 C14 H6 118.8
C13 C14 H6 118.8
C16 C15 C11 121.3(2)
C16 C15 H12 119.4
C11 C15 H12 119.4
C15 C16 C17 119.0(2)
C15 C16 H11 120.5
C17 C16 H11 120.5
C18 C17 C16 123.2(3)
C18 C17 H7 118.4
C16 C17 H7 118.4
C17 C18 C10 119.1(2)
C17 C18 C19 116.8(2)
C10 C18 C19 124.0(2)
C18 C19 H10 109.5
C18 C19 H8 109.5
H10 C19 H8 109.5
C18 C19 H9 109.5
H10 C19 H9 109.5
H8 C19 H9 109.5
O3 C20 Cr1 177.8(2)
O4 C21 Cr1 178.0(2)
O5 C22 Cr1 178.2(2)

loop_
_geom_bond_atom_site_label_1
_geom_bond_atom_site_label_2
_geom_bond_distance
Cr1 C21 1.840(2)
Cr1 C22 1.853(2)
Cr1 C20 1.857(3)
Cr1 C3 2.201(2)
Cr1 C1 2.209(2)
Cr1 C2 2.210(2)
Cr1 C6 2.210(2)
Cr1 C7 2.217(2)
Cr1 C8 2.264(2)
O1 C4 1.332(3)
O1 C5 1.445(3)
O2 C4 1.200(3)
O3 C20 1.150(3)
O4 C21 1.153(3)
O5 C22 1.151(3)
C1 C2 1.400(3)
C1 C8 1.422(3)
C1 H16 0.95
C2 C3 1.422(3)
C2 H15 0.95
C3 C6 1.407(3)
C3 C4 1.497(3)
C5 H1 0.98
C5 H2 0.98
C5 H3 0.98
C6 C7 1.409(3)
C6 H14 0.95
C7 C8 1.406(3)
C7 H13 0.95
C8 C9 1.499(3)
C9 C14 1.369(3)
C9 C10 1.450(3)
C10 C18 1.435(3)
C10 C11 1.436(3)
C11 C12 1.409(4)
C11 C15 1.420(4)
C12 C13 1.346(4)
C12 H4 0.95
C13 C14 1.410(4)
C13 H5 0.95
C14 H6 0.95
C15 C16 1.347(4)
C15 H12 0.95
C16 C17 1.401(4)
C16 H11 0.95
C17 C18 1.371(3)
C17 H7 0.95
C18 C19 1.510(3)
C19 H10 0.98
C19 H8 0.98
C19 H9 0.98

loop_
_geom_hbond_atom_site_label_D
_geom_hbond_atom_site_label_H
_geom_hbond_atom_site_label_A
_geom_hbond_site_symmetry_A
_geom_hbond_distance_DH
_geom_hbond_distance_HA
_geom_hbond_distance_DA
_geom_hbond_angle_DHA
C5 H3 O4 3_666 0.98 2.61 3.465(3) 145.9
C5 H3 O4 3_666 0.98 2.61 3.465(3) 145.9
C5 H3 O4 3_666 0.98 2.61 3.465(3) 145.9
C5 H3 O4 3_666 0.98 2.61 3.465(3) 145.9

loop_
_geom_torsion_atom_site_label_1
_geom_torsion_atom_site_label_2
_geom_torsion_atom_site_label_3
_geom_torsion_atom_site_label_4
_geom_torsion
C8 C1 C2 C3 -2.3(3)
Cr1 C1 C2 C3 54.11(18)
C8 C1 C2 Cr1 -56.40(19)
C1 C2 C3 C6 0.7(3)
Cr1 C2 C3 C6 55.12(18)
C1 C2 C3 C4 -177.1(2)
Cr1 C2 C3 C4 -122.73(19)
C1 C2 C3 Cr1 -54.41(19)
C5 O1 C4 O2 0.8(3)
C5 O1 C4 C3 -178.9(2)
C6 C3 C4 O2 176.1(2)
C2 C3 C4 O2 -6.1(3)
Cr1 C3 C4 O2 -93.6(3)
C6 C3 C4 O1 -4.2(3)
C2 C3 C4 O1 173.64(19)
Cr1 C3 C4 O1 86.1(2)
C2 C3 C6 C7 -0.4(3)
C4 C3 C6 C7 177.4(2)
Cr1 C3 C6 C7 54.64(19)
C2 C3 C6 Cr1 -55.01(18)
C4 C3 C6 Cr1 122.8(2)
C3 C6 C7 C8 1.6(3)
Cr1 C6 C7 C8 55.97(19)
C3 C6 C7 Cr1 -54.34(18)
C6 C7 C8 C1 -3.1(3)
Cr1 C7 C8 C1 51.77(18)
C6 C7 C8 C9 178.0(2)
Cr1 C7 C8 C9 -127.13(19)
C6 C7 C8 Cr1 -54.88(19)
C2 C1 C8 C7 3.5(3)
Cr1 C1 C8 C7 -52.01(18)
C2 C1 C8 C9 -177.7(2)
Cr1 C1 C8 C9 126.9(2)
C2 C1 C8 Cr1 55.47(19)
C7 C8 C9 C14 75.7(3)
C1 C8 C9 C14 -103.2(3)
Cr1 C8 C9 C14 -13.5(3)
C7 C8 C9 C10 -106.7(2)
C1 C8 C9 C10 74.4(3)
Cr1 C8 C9 C10 164.05(16)
C14 C9 C10 C18 -173.3(2)
C8 C9 C10 C18 9.2(3)
C14 C9 C10 C11 4.8(3)
C8 C9 C10 C11 -172.70(19)
C18 C10 C11 C12 173.4(2)
C9 C10 C11 C12 -4.9(3)
C18 C10 C11 C15 -7.0(3)
C9 C10 C11 C15 174.75(19)
C15 C11 C12 C13 -178.1(2)
C10 C11 C12 C13 1.6(3)
C11 C12 C13 C14 2.0(4)
C10 C9 C14 C13 -1.4(3)
C8 C9 C14 C13 176.2(2)
C12 C13 C14 C9 -2.1(4)
C12 C11 C15 C16 -177.9(2)
C10 C11 C15 C16 2.4(3)
C11 C15 C16 C17 2.8(4)
C15 C16 C17 C18 -3.4(4)
C16 C17 C18 C10 -1.4(4)
C16 C17 C18 C19 173.8(2)
C11 C10 C18 C17 6.4(3)
C9 C10 C18 C17 -175.4(2)
C11 C10 C18 C19 -168.4(2)
C9 C10 C18 C19 9.7(3)
